data_9015611
loop_
_publ_author_name
'Hatert, F.'
'Ottolini, L.'
'Wouters, J.'
'Fontan, F.'

_publ_section_title
;
 A structural study of the lithiophilite-sicklerite series
 Sample 1, colorless
;
_journal_name_full 'The Canadian Mineralogist'
_journal_page_first 843
_journal_page_last 854
_journal_paper_doi 10.3749/canmin.50.4.843
_journal_volume 50
_journal_year 2012
_chemical_compound_source 'Koktokay No. 3 granitic pegmatite, Altai Mountains, northwestern China'
_chemical_formula_sum 'Fe0.183 Li0.91 Mn0.8 O4 P'
_chemical_name_mineral Lithiophilite
_space_group_IT_number 62
_symmetry_space_group_name_Hall '-P 2c 2ab'
_symmetry_space_group_name_H-M 'P b n m'
_cell_angle_alpha 90
_cell_angle_beta 90
_cell_angle_gamma 90
_cell_length_a 4.736
_cell_length_b 10.432
_cell_length_c 6.088
_cell_formula_units_Z 4
_cell_volume 300.783
_database_code_amcsd 0019729
_exptl_crystal_density_diffrn 3.433
_cod_original_formula_sum 'Li.91 Mn.8 Fe.183 P O4'
_cod_database_code 9015611

loop_
_space_group_symop_operation_xyz
x,y,z
x,y,1/2-z
-x,-y,1/2+z
1/2+x,1/2-y,1/2+z
1/2-x,1/2+y,1/2-z
1/2-x,1/2+y,z
1/2+x,1/2-y,-z
-x,-y,-z

loop_
_atom_site_aniso_label
_atom_site_aniso_U_11
_atom_site_aniso_U_22
_atom_site_aniso_U_33
_atom_site_aniso_U_12
_atom_site_aniso_U_13
_atom_site_aniso_U_23
Li1 0.01500 0.01700 0.01700 -0.00500 -0.00700 0.00000
Mn2 0.00810 0.00640 0.00710 0.00051 0.00000 0.00000
Fe2 0.00810 0.00640 0.00710 0.00051 0.00000 0.00000
P 0.00590 0.00600 0.00750 -0.00020 0.00000 0.00000
O1 0.00560 0.01030 0.01370 -0.00090 0.00000 0.00000
O2 0.00820 0.00700 0.01120 0.00100 0.00000 0.00000
O3 0.00860 0.01060 0.00910 0.00190 -0.00060 0.00230

loop_
_atom_site_label
_atom_site_fract_x
_atom_site_fract_y
_atom_site_fract_z
_atom_site_occupancy
_atom_site_U_iso_or_equiv
Li1 0.00000 0.00000 0.00000 0.91000 0.01600
Mn2 0.97196 0.28174 0.25000 0.80000 0.00718
Fe2 0.97196 0.28174 0.25000 0.18300 0.00718
P 0.41036 0.09276 0.25000 1.00000 0.00647
O1 0.73210 0.09685 0.25000 1.00000 0.00990
O2 0.21110 0.45601 0.25000 1.00000 0.00880
O3 0.27760 0.16208 0.04900 1.00000 0.00950

loop_
_cod_related_entry_id
_cod_related_entry_database
_cod_related_entry_code
1 AMCSD 0019729
